data_2015114
loop_
_publ_author_name
'Wang, Xin-Qiang'
'Yu, Wen-Tao'
'Xu, Dong'
'Wang, Yan-Ling'
'Li, Ting-Bin'
'Guo, Wen-Feng'

_publ_section_title
;
 4,5-Bis(furoylsulfanyl)-1,3-dithiole-2-thione
;
_journal_coeditor_code BM1613
_journal_issue 10
_journal_name_full 'Acta Crystallographica Section C'
_journal_page_first o583
_journal_page_last o585
_journal_paper_doi 10.1107/S0108270105026053
_journal_volume 61
_journal_year 2005
_chemical_formula_iupac 'C13 H6 O4 S5'
_chemical_formula_moiety 'C13 H6 O4 S5'
_chemical_formula_sum 'C13 H6 O4 S5'
_chemical_formula_weight 386.48
_chemical_name_systematic
;
4,5-Bis(furoylsulfanyl)-1,3-dithiolane-2-thione
;
_space_group_IT_number 8
_symmetry_cell_setting monoclinic
_symmetry_space_group_name_Hall 'C -2y'
_symmetry_space_group_name_H-M 'C 1 m 1'
_atom_sites_solution_hydrogens geom
_atom_sites_solution_primary direct
_atom_sites_solution_secondary difmap
_audit_creation_method SHELXTL
_cell_angle_alpha 90.00
_cell_angle_beta 120.521(10)
_cell_angle_gamma 90.00
_cell_formula_units_Z 2
_cell_length_a 7.2228(11)
_cell_length_b 24.518(3)
_cell_length_c 5.0330(7)
_cell_measurement_reflns_used 40
_cell_measurement_temperature 293(2)
_cell_measurement_theta_max 12.46
_cell_measurement_theta_min 4.83
_cell_volume 767.8(2)
_computing_cell_refinement 'XSCANS '
_computing_data_collection 'XSCANS (Bruker, 1996)'
_computing_data_reduction 'SHELXTL (Bruker, 1997)'
_computing_molecular_graphics SHELXTL
_computing_publication_material 'SHELXTL and PLATON (Spek, 2003)'
_computing_structure_refinement 'SHELXTL (Bruker, 1997)'
_computing_structure_solution 'SIR97 (Altomare et al., 1999)'
_diffrn_ambient_temperature 293(2)
_diffrn_measured_fraction_theta_full 0.999
_diffrn_measured_fraction_theta_max 0.999
_diffrn_measurement_device_type 'Bruker P4'
_diffrn_measurement_method \w
_diffrn_radiation_monochromator graphite
_diffrn_radiation_source 'fine-focus sealed tube'
_diffrn_radiation_type MoK\a
_diffrn_radiation_wavelength 0.71069
_diffrn_reflns_av_R_equivalents 0.026
_diffrn_reflns_av_sigmaI/netI 0.036
_diffrn_reflns_limit_h_max 1
_diffrn_reflns_limit_h_min -10
_diffrn_reflns_limit_k_max 1
_diffrn_reflns_limit_k_min -36
_diffrn_reflns_limit_l_max 7
_diffrn_reflns_limit_l_min -6
_diffrn_reflns_number 1644
_diffrn_reflns_theta_full 31.48
_diffrn_reflns_theta_max 31.48
_diffrn_reflns_theta_min 3.32
_diffrn_standards_decay_% 0
_diffrn_standards_interval_count 97
_diffrn_standards_number 3
_exptl_absorpt_coefficient_mu 0.767
_exptl_absorpt_correction_T_max 0.88
_exptl_absorpt_correction_T_min 0.73
_exptl_absorpt_correction_type psi-scan
_exptl_absorpt_process_details '(XSCANS; Bruker, 1996)'
_exptl_crystal_colour yellow
_exptl_crystal_density_diffrn 1.672
_exptl_crystal_density_method 'not measured'
_exptl_crystal_description plate
_exptl_crystal_F_000 392
_exptl_crystal_size_max 0.39
_exptl_crystal_size_mid 0.32
_exptl_crystal_size_min 0.12
_refine_diff_density_max 0.39
_refine_diff_density_min -0.33
_refine_ls_abs_structure_details 'Flack (1983), with 263 Friedel pairs'
_refine_ls_abs_structure_Flack -0.11(13)
_refine_ls_extinction_coef 0.018(3)
_refine_ls_extinction_expression Fc^*^=kFc[1+0.001xFc^2^\l^3^/sin(2\q)]^-1/4^
_refine_ls_extinction_method 'SHELXTL (Bruker, 1997)'
_refine_ls_goodness_of_fit_ref 1.02
_refine_ls_hydrogen_treatment constr
_refine_ls_matrix_type full
_refine_ls_number_parameters 104
_refine_ls_number_reflns 1316
_refine_ls_number_restraints 2
_refine_ls_restrained_S_all 1.02
_refine_ls_R_factor_all 0.0495
_refine_ls_R_factor_gt 0.0349
_refine_ls_shift/su_max 0.001
_refine_ls_shift/su_mean 0.000
_refine_ls_structure_factor_coef Fsqd
_refine_ls_weighting_details 'calc w = 1/[\s^2^(Fo^2^)+(0.0498P)^2^+0.0399P] where P=(Fo^2^+2Fc^2^)/3'
_refine_ls_weighting_scheme calc
_refine_ls_wR_factor_gt 0.0814
_refine_ls_wR_factor_ref 0.0907
_reflns_number_gt 1064
_reflns_number_total 1316
_reflns_threshold_expression I>2\s(I)
_cod_data_source_file bm1613.cif
_cod_data_source_block I
_cod_depositor_comments
;
The following automatic conversions were performed:
'_symmetry_cell_setting' value 'Monoclinic' changed to 'monoclinic'
according to '/home/saulius/struct/CIF-dictionaries/cif_core.dic'
dictionary named 'cif_core.dic' version 2.4.1 from 2010-06-29.

Automatic conversion script
Id: cif_fix_enum 1527 2010-12-29 10:47:43Z saulius 

The following automatic conversions were performed:

'_symmetry_cell_setting' value 'Monoclinic' changed to 'monoclinic'
according to /home/saulius/struct/CIF-dictionaries/cif_core.dic
dictionary named 'cif_core.dic' version 2.4.1 from 2010-06-29.

Automatic conversion script
Id: cif_fix_values 1715 2011-07-08 13:25:40Z adriana 
;
_cod_original_cell_volume 767.79(19)
_cod_original_sg_symbol_H-M 'C m'
_cod_database_code 2015114
_cod_database_fobs_code 2015114

loop_
_symmetry_equiv_pos_as_xyz
'x, y, z'
'x, -y, z'
'x+1/2, y+1/2, z'
'x+1/2, -y+1/2, z'

loop_
_atom_site_label
_atom_site_fract_x
_atom_site_fract_y
_atom_site_fract_z
_atom_site_U_iso_or_equiv
_atom_site_adp_type
_atom_site_calc_flag
_atom_site_refinement_flags
_atom_site_occupancy
_atom_site_disorder_assembly
_atom_site_disorder_group
_atom_site_type_symbol
C1 0.6443(7) 0.5000 1.2185(10) 0.0333(9) Uani d S 1 . . C
C2 0.3613(6) 0.47223(11) 0.6582(8) 0.0328(6) Uani d . 1 . . C
C3 0.2959(6) 0.37392(14) 0.3505(8) 0.0404(8) Uani d . 1 . . C
C4 0.1674(6) 0.34290(14) 0.0708(9) 0.0423(8) Uani d . 1 . . C
C5 -0.0142(8) 0.35422(17) -0.1958(10) 0.0537(10) Uani d . 1 . . C
H5 -0.0925 0.3865 -0.2447 0.064 Uiso calc R 1 . . H
C6 -0.0632(9) 0.3083(2) -0.3863(12) 0.0680(13) Uani d . 1 . . C
H6 -0.1791 0.3040 -0.5856 0.082 Uiso calc R 1 . . H
C7 0.0889(10) 0.2724(2) -0.2242(14) 0.0745(16) Uani d . 1 . . C
H7 0.0954 0.2378 -0.2950 0.089 Uiso calc R 1 . . H
O1 0.4681(5) 0.36068(11) 0.5624(8) 0.0621(9) Uani d . 1 . . O
O2 0.2346(5) 0.29192(12) 0.0575(8) 0.0700(10) Uani d . 1 . . O
S1 0.8280(2) 0.5000 1.5868(2) 0.0413(3) Uani d S 1 . . S
S2 0.54374(13) 0.44117(3) 1.00423(16) 0.0395(2) Uani d . 1 . . S
S3 0.16122(14) 0.43617(4) 0.34191(18) 0.0444(3) Uani d . 1 . . S

loop_
_atom_site_aniso_label
_atom_site_aniso_U_11
_atom_site_aniso_U_22
_atom_site_aniso_U_33
_atom_site_aniso_U_12
_atom_site_aniso_U_13
_atom_site_aniso_U_23
C1 0.031(2) 0.036(2) 0.031(2) 0.000 0.0146(17) 0.000
C2 0.0277(13) 0.0333(14) 0.0284(12) -0.0001(14) 0.0076(10) -0.0018(13)
C3 0.0423(18) 0.0305(15) 0.0424(18) 0.0025(14) 0.0172(15) 0.0017(13)
C4 0.048(2) 0.0277(14) 0.0456(19) 0.0000(14) 0.0195(16) -0.0033(13)
C5 0.058(2) 0.0393(19) 0.050(2) -0.0024(18) 0.0180(19) -0.0083(16)
C6 0.074(3) 0.061(3) 0.056(3) -0.020(3) 0.024(2) -0.024(2)
C7 0.086(4) 0.048(2) 0.093(4) -0.014(2) 0.047(3) -0.034(3)
O1 0.0512(16) 0.0410(14) 0.0595(17) 0.0130(13) 0.0028(14) -0.0042(13)
O2 0.070(2) 0.0380(14) 0.078(2) 0.0118(14) 0.0206(19) -0.0141(15)
S1 0.0409(7) 0.0477(6) 0.0255(5) 0.000 0.0098(5) 0.000
S2 0.0387(5) 0.0333(4) 0.0314(4) 0.0005(3) 0.0068(3) 0.0024(3)
S3 0.0340(4) 0.0383(4) 0.0402(4) 0.0049(4) 0.0037(3) -0.0107(4)

loop_
_atom_type_symbol
_atom_type_description
_atom_type_scat_dispersion_real
_atom_type_scat_dispersion_imag
_atom_type_scat_source
C C 0.0033 0.0016 'International Tables Vol C Tables 4.2.6.8 and 6.1.1.4'
H H 0.0000 0.0000 'International Tables Vol C Tables 4.2.6.8 and 6.1.1.4'
O O 0.0106 0.0060 'International Tables Vol C Tables 4.2.6.8 and 6.1.1.4'
S S 0.1246 0.1234 'International Tables Vol C Tables 4.2.6.8 and 6.1.1.4'

loop_
_geom_angle_atom_site_label_1
_geom_angle_atom_site_label_2
_geom_angle_atom_site_label_3
_geom_angle_site_symmetry_1
_geom_angle_site_symmetry_3
_geom_angle
_geom_angle_publ_flag
S1 C1 S2 . . 123.22(13) y
S2 C1 S2 . 2_565 113.5(3) y
C2 C2 S2 2_565 . 115.99(10) y
C2 C2 S3 2_565 . 120.31(10) y
S2 C2 S3 . . 123.07(17) y
O1 C3 C4 . . 125.8(3) y
O1 C3 S3 . . 123.7(3) y
C4 C3 S3 . . 110.5(3) y
C5 C4 O2 . . 109.5(3) y
C5 C4 C3 . . 132.9(3) y
O2 C4 C3 . . 117.6(3) y
C4 C5 C6 . . 107.2(4) y
C4 C5 H5 . . 126.4 ?
C6 C5 H5 . . 126.4 ?
C7 C6 C5 . . 105.7(4) y
C7 C6 H6 . . 127.1 ?
C5 C6 H6 . . 127.1 ?
C6 C7 O2 . . 111.8(4) y
C6 C7 H7 . . 124.1 ?
O2 C7 H7 . . 124.1 ?
C4 O2 C7 . . 105.7(4) y
C1 S2 C2 . . 97.15(16) y
C2 S3 C3 . . 102.70(17) y

loop_
_geom_bond_atom_site_label_1
_geom_bond_atom_site_label_2
_geom_bond_site_symmetry_2
_geom_bond_distance
_geom_bond_publ_flag
C1 S1 . 1.643(5) y
C1 S2 . 1.725(3) y
C2 C2 2_565 1.362(6) y
C2 S2 . 1.737(3) y
C2 S3 . 1.751(3) y
C3 O1 . 1.201(5) y
C3 C4 . 1.447(5) y
C3 S3 . 1.799(4) y
C4 C5 . 1.345(6) y
C4 O2 . 1.355(5) y
C5 C6 . 1.403(6) y
C5 H5 . 0.9300 ?
C6 C7 . 1.318(8) y
C6 H6 . 0.9300 ?
C7 O2 . 1.354(6) y
C7 H7 . 0.9300 ?

loop_
_geom_hbond_atom_site_label_D
_geom_hbond_atom_site_label_H
_geom_hbond_atom_site_label_A
_geom_hbond_site_symmetry_A
_geom_hbond_distance_DH
_geom_hbond_distance_HA
_geom_hbond_distance_DA
_geom_hbond_angle_DHA
C7 H7 O1 4_454 0.93 2.55 3.407(6) 153

loop_
_geom_torsion_atom_site_label_1
_geom_torsion_atom_site_label_2
_geom_torsion_atom_site_label_3
_geom_torsion_atom_site_label_4
_geom_torsion_site_symmetry_1
_geom_torsion
_geom_torsion_publ_flag
O1 C3 C4 C5 . -172.1(5) ?
S3 C3 C4 C5 . 8.3(6) ?
O1 C3 C4 O2 . 7.3(7) ?
S3 C3 C4 O2 . -172.2(3) ?
O2 C4 C5 C6 . -0.2(5) ?
C3 C4 C5 C6 . 179.3(5) ?
C4 C5 C6 C7 . 0.4(6) ?
C5 C6 C7 O2 . -0.5(7) ?
C5 C4 O2 C7 . -0.1(5) ?
C3 C4 O2 C7 . -179.7(4) ?
C6 C7 O2 C4 . 0.4(6) ?
S1 C1 S2 C2 . 178.5(3) ?
S2 C1 S2 C2 2_565 -4.7(3) ?
C2 C2 S2 C1 2_565 2.9(4) ?
S3 C2 S2 C1 . -168.1(3) ?
C2 C2 S3 C3 2_565 151.2(4) y
S2 C2 S3 C3 . -38.3(3) y
O1 C3 S3 C2 . 11.1(4) ?
C4 C3 S3 C2 . -169.4(3) ?
